data_2004891
loop_
_publ_author_name
'Panneerselvam, K.'
'Jayanthi, N.'
'Rudi\~no-Pi\~nera, E.'
'Soriano-Garc\'ia, M.'

_publ_section_title
;
 4-Hydroxyantipyrine
;
_journal_issue 5
_journal_name_full 'Acta Crystallographica Section C'
_journal_page_first 1257
_journal_page_last 1258
_journal_paper_doi 10.1107/S0108270195015459
_journal_volume 52
_journal_year 1996
_chemical_formula_iupac 'C11 H12 N2 O2'
_chemical_formula_moiety 'C11 H12 N2 O2'
_chemical_formula_sum 'C11 H12 N2 O2'
_chemical_formula_weight 204.23
_chemical_melting_point .457E-305
_chemical_name_systematic
;
4-hydroxyantipyrine
;
_space_group_IT_number 14
_symmetry_cell_setting monoclinic
_symmetry_space_group_name_Hall '-P 2yn'
_symmetry_space_group_name_H-M 'P 1 21/n 1'
_audit_creation_method SHELXL
_cell_angle_alpha 90.
_cell_angle_beta 107.57(1)
_cell_angle_gamma 90.
_cell_formula_units_Z 4
_cell_length_a 12.461(6)
_cell_length_b 6.454(4)
_cell_length_c 13.621(5)
_cell_measurement_reflns_used 25
_cell_measurement_temperature 293(2)
_cell_measurement_theta_max 25
_cell_measurement_theta_min 10
_cell_volume 1044.3(9)
_computing_cell_refinement 'XSCANS (Siemens, 1992)'
_computing_data_collection 'P4 diffractometer software'
_computing_data_reduction XSCANS
_computing_molecular_graphics 'SHELXTL-Plus (Sheldrick, 1990b)'
_computing_publication_material SHELXL93
_computing_structure_refinement 'SHELXL93 (Sheldrick, 1993)'
_computing_structure_solution 'SHELXS86 (Sheldrick, 1990a)'
_diffrn_ambient_temperature 293(2)
_diffrn_measurement_device 'Siemens P4'
_diffrn_measurement_method \q/2\q
_diffrn_radiation_monochromator graphite
_diffrn_radiation_source 'fine-focus sealed tube'
_diffrn_radiation_type CuK\a
_diffrn_radiation_wavelength 1.54178
_diffrn_reflns_av_R_equivalents 0.0452
_diffrn_reflns_av_sigmaI/netI 0.0240
_diffrn_reflns_limit_h_max 12
_diffrn_reflns_limit_h_min -13
_diffrn_reflns_limit_k_max 7
_diffrn_reflns_limit_k_min 0
_diffrn_reflns_limit_l_max 14
_diffrn_reflns_limit_l_min 0
_diffrn_reflns_number 1930
_diffrn_reflns_theta_max 56.74
_diffrn_reflns_theta_min 2.00
_diffrn_standards_decay_% 3
_diffrn_standards_interval_count 100
_diffrn_standards_number 3
_exptl_absorpt_coefficient_mu 0.747
_exptl_absorpt_correction_type none
_exptl_crystal_colour yellow
_exptl_crystal_density_diffrn 1.299
_exptl_crystal_density_meas 1.300
_exptl_crystal_density_method 'flotation in benzene/bromoform'
_exptl_crystal_description needle
_exptl_crystal_F_000 432
_exptl_crystal_size_max 0.35
_exptl_crystal_size_mid 0.20
_exptl_crystal_size_min 0.20
_refine_diff_density_max 0.155
_refine_diff_density_min -0.311
_refine_ls_extinction_method none
_refine_ls_goodness_of_fit_all 1.073
_refine_ls_goodness_of_fit_obs 1.091
_refine_ls_hydrogen_treatment 'All H atoms were refined isotropically'
_refine_ls_matrix_type full
_refine_ls_number_parameters 184
_refine_ls_number_reflns 1383
_refine_ls_number_restraints 0
_refine_ls_restrained_S_all 1.073
_refine_ls_restrained_S_obs 1.091
_refine_ls_R_factor_all 0.0506
_refine_ls_R_factor_obs 0.0470
_refine_ls_shift/esd_max -0.002
_refine_ls_shift/esd_mean 0.000
_refine_ls_structure_factor_coef Fsqd
_refine_ls_weighting_scheme
;
calc w = 1/[\s^2^(F~o~^2^) + (0.0786P)^2^ + 0.2073P]
where P = (F~o~^2^ + 2F~c~^2^)/3
;
_refine_ls_wR_factor_all 0.1226
_refine_ls_wR_factor_obs 0.1177
_reflns_number_observed 1253
_reflns_number_total 1383
_reflns_observed_criterion >2sigma(I)
_cod_data_source_file ka1148.cif
_cod_data_source_block I
_cod_original_sg_symbol_H-M 'P 21/n'
_cod_database_code 2004891

loop_
_symmetry_equiv_pos_as_xyz
'x, y, z'
'1/2-x, 1/2+y, 1/2-z'
'-x, -y, -z'
'1/2+x, 1/2-y, 1/2+z'

loop_
_atom_site_aniso_label
_atom_site_aniso_U_11
_atom_site_aniso_U_22
_atom_site_aniso_U_33
_atom_site_aniso_U_12
_atom_site_aniso_U_13
_atom_site_aniso_U_23
C1 0.0430(10) 0.0610(10) 0.0500(10) 0.0090(10) 0.0170(10) 0.0090(10)
C2 0.0570(10) 0.076(2) 0.0640(10) 0.0020(10) 0.0260(10) -0.0080(10)
C3 0.071(2) 0.113(2) 0.073(2) 0.007(2) 0.0360(10) -0.014(2)
C4 0.079(2) 0.132(3) 0.082(2) 0.018(2) 0.0470(10) 0.013(2)
C5 0.071(2) 0.104(2) 0.119(2) 0.000(2) 0.053(2) 0.026(2)
C6 0.0640(10) 0.070(2) 0.087(2) 0.0020(10) 0.0340(10) 0.0090(10)
C7 0.0480(10) 0.0390(10) 0.0500(10) 0.0030(10) 0.0140(10) 0.0030(10)
C8 0.0480(10) 0.0430(10) 0.0400(10) 0.0020(10) 0.0120(10) -0.0040(10)
C9 0.0530(10) 0.0450(10) 0.0380(10) -0.0040(10) 0.0120(10) -0.0040(10)
C10 0.080(2) 0.059(2) 0.0580(10) -0.0070(10) 0.0250(10) 0.0100(10)
C11 0.0710(10) 0.057(2) 0.0610(10) 0.0160(10) 0.0120(10) 0.0120(10)
N1 0.0550(10) 0.0430(10) 0.0520(10) 0.0090(10) 0.0230(10) 0.0070(10)
N2 0.0580(10) 0.0400(10) 0.0460(10) 0.0060(10) 0.0160(10) 0.0040(10)
O1 0.0640(10) 0.0450(10) 0.0860(10) 0.0080(10) 0.0320(10) 0.0180(10)
O2 0.0640(10) 0.0630(10) 0.0540(10) 0.0150(10) 0.0280(10) 0.0000(10)

loop_
_atom_site_label
_atom_site_occupancy
_atom_site_fract_x
_atom_site_fract_y
_atom_site_fract_z
_atom_site_U_iso_or_equiv
_atom_site_thermal_displace_type
_atom_site_calc_flag
_atom_site_type_symbol
C1 1 -0.2760(2) 0.4135(3) 0.5394(1) 0.0509(5) Uani d C
C2 1 -0.2668(2) 0.5901(4) 0.5983(2) 0.0639(6) Uani d C
C3 1 -0.3310(2) 0.6092(5) 0.6649(2) 0.0824(8) Uani d C
C4 1 -0.4017(2) 0.4526(6) 0.6731(2) 0.0926(9) Uani d C
C5 1 -0.4095(2) 0.2764(6) 0.6155(3) 0.0927(9) Uani d C
C6 1 -0.3477(2) 0.2553(4) 0.5461(2) 0.0709(7) Uani d C
C7 1 -0.1438(2) 0.2283(3) 0.4631(1) 0.0456(5) Uani d C
C8 1 -0.0789(1) 0.3010(3) 0.3998(1) 0.0439(5) Uani d C
C9 1 -0.1074(2) 0.4987(3) 0.3728(1) 0.0454(5) Uani d C
C10 1 -0.0670(2) 0.6359(4) 0.3040(2) 0.0648(6) Uani d C
C11 1 -0.2824(2) 0.6875(4) 0.3605(2) 0.0644(6) Uani d C
N1 1 -0.2121(1) 0.3914(2) 0.4692(1) 0.0487(5) Uani d N
N2 1 -0.1853(1) 0.5665(2) 0.4199(1) 0.0478(5) Uani d N
O1 1 -0.1418(1) 0.0589(2) 0.5077(1) 0.0632(5) Uani d O
O2 1 -0.0038(1) 0.1854(2) 0.3688(1) 0.0582(5) Uani d O
H2 1 -0.2154(20) 0.7046(39) 0.5901(18) 0.077(7) Uiso d H
H3 1 -0.3233(26) 0.7351(57) 0.7071(26) 0.126(12) Uiso d H
H4 1 -0.4424(29) 0.4673(54) 0.7242(29) 0.133(12) Uiso d H
H5 1 -0.4553(26) 0.1523(50) 0.6156(24) 0.110(10) Uiso d H
H6 1 -0.3513(21) 0.1351(43) 0.5066(20) 0.084(8) Uiso d H
H101 1 -0.1248(22) 0.6563(39) 0.2418(21) 0.082(7) Uiso d H
H102 1 -0.0505(22) 0.7756(50) 0.3262(20) 0.092(9) Uiso d H
H103 1 -0.0022(27) 0.5757(48) 0.2927(26) 0.117(11) Uiso d H
H111 1 -0.2515(22) 0.8106(45) 0.3368(21) 0.088(8) Uiso d H
H112 1 -0.3231(24) 0.7366(43) 0.4066(22) 0.098(9) Uiso d H
H113 1 -0.3279(22) 0.6113(39) 0.3008(23) 0.090(8) Uiso d H
HO2 1 0.0433(25) 0.1036(46) 0.4255(26) 0.114(10) Uiso d H

loop_
_atom_type_symbol
_atom_type_description
_atom_type_scat_dispersion_real
_atom_type_scat_dispersion_imag
_atom_type_scat_source
C C 0.0181 0.0091 'International Tables Vol C Tables 4.2.6.8 and 6.1.1.4'
H H 0.0000 0.0000 'International Tables Vol C Tables 4.2.6.8 and 6.1.1.4'
N N 0.0311 0.0180 'International Tables Vol C Tables 4.2.6.8 and 6.1.1.4'
O O 0.0492 0.0322 'International Tables Vol C Tables 4.2.6.8 and 6.1.1.4'

loop_
_geom_angle_atom_site_label_1
_geom_angle_atom_site_label_2
_geom_angle_atom_site_label_3
_geom_angle
_geom_angle_publ_flag
C6 C1 C2 121.1(2) yes
C6 C1 N1 118.4(2) yes
C2 C1 N1 120.6(2) yes
C1 C2 C3 119.5(2) yes
C1 C2 H2 119.1(13) no
C3 C2 H2 121.4(14) no
C4 C3 C2 120.1(3) yes
C4 C3 H3 121.1(19) no
C2 C3 H3 118.8(19) no
C3 C4 C5 120.3(2) yes
C3 C4 H4 118.(2) no
C5 C4 H4 122.(2) no
C4 C5 C6 120.8(3) yes
C4 C5 H5 128.1(19) no
C6 C5 H5 111.1(19) no
C1 C6 C5 118.3(3) yes
C1 C6 H6 119.7(16) no
C5 C6 H6 122.0(16) no
O1 C7 N1 124.3(2) yes
O1 C7 C8 130.6(2) yes
N1 C7 C8 105.1(2) yes
C9 C8 O2 125.8(2) yes
C9 C8 C7 109.0(2) yes
O2 C8 C7 125.1(2) yes
C8 C9 N2 109.7(2) yes
C8 C9 C10 128.8(2) yes
N2 C9 C10 121.5(2) yes
C9 C10 H101 109.8(15) no
C9 C10 H102 116.5(16) no
H101 C10 H102 101.(2) no
C9 C10 H103 109.(2) no
H101 C10 H103 112.(3) no
H102 C10 H103 109.(3) no
N2 C11 H111 105.9(16) no
N2 C11 H112 108.8(16) no
H111 C11 H112 106.(2) no
N2 C11 H113 111.6(15) no
H111 C11 H113 109.(2) no
H112 C11 H113 115.(2) no
C7 N1 N2 110.3(2) yes
C7 N1 C1 126.9(2) yes
N2 N1 C1 120.10(10) yes
C9 N2 N1 105.60(10) yes
C9 N2 C11 119.4(2) yes
N1 N2 C11 114.7(2) yes
C8 O2 HO2 111.0(18) no

loop_
_geom_bond_atom_site_label_1
_geom_bond_atom_site_label_2
_geom_bond_distance
_geom_bond_publ_flag
C1 C6 1.377(3) yes
C1 C2 1.379(3) yes
C1 N1 1.424(3) yes
C2 C3 1.384(3) yes
C2 H2 1.01(2) no
C3 C4 1.367(4) yes
C3 H3 0.98(4) no
C4 C5 1.368(5) yes
C4 H4 0.98(4) no
C5 C6 1.395(4) yes
C5 H5 0.98(3) no
C6 H6 0.94(3) no
C7 O1 1.247(2) yes
C7 N1 1.372(2) yes
C7 C8 1.428(3) yes
C8 C9 1.346(3) yes
C8 O2 1.359(2) no
C9 N2 1.387(2) yes
C9 C10 1.483(3) yes
C10 H101 0.94(3) no
C10 H102 0.95(3) no
C10 H103 0.95(3) no
C11 N2 1.462(3) yes
C11 H111 0.98(3) no
C11 H112 0.97(3) no
C11 H113 0.97(3) no
N1 N2 1.406(2) yes
O2 HO2 0.97(3) no

loop_
_geom_torsion_atom_site_label_1
_geom_torsion_atom_site_label_2
_geom_torsion_atom_site_label_3
_geom_torsion_atom_site_label_4
_geom_torsion
_geom_torsion_publ_flag
C6 C1 C2 C3 -0.2(3) no
N1 C1 C2 C3 179.1(2) no
C1 C2 C3 C4 0.9(4) no
C2 C3 C4 C5 -0.1(4) no
C3 C4 C5 C6 -1.4(5) no
C2 C1 C6 C5 -1.2(3) no
N1 C1 C6 C5 179.5(2) no
C4 C5 C6 C1 2.0(4) no
O1 C7 C8 C9 -177.2(2) no
N1 C7 C8 C9 1.3(2) no
O1 C7 C8 O2 5.2(3) no
N1 C7 C8 O2 -176.4(2) no
O2 C8 C9 N2 -179.4(2) no
C7 C8 C9 N2 3.0(2) no
O2 C8 C9 C10 0.8(3) no
C7 C8 C9 C10 -176.8(2) no
O1 C7 N1 N2 173.5(2) no
C8 C7 N1 N2 -5.0(2) no
O1 C7 N1 C1 12.3(3) no
C8 C7 N1 C1 -166.2(2) no
C6 C1 N1 C7 -53.1(3) no
C2 C1 N1 C7 127.6(2) no
C6 C1 N1 N2 147.4(2) no
C2 C1 N1 N2 -31.9(3) no
C8 C9 N2 N1 -5.9(2) no
C10 C9 N2 N1 173.9(2) no
C8 C9 N2 C11 -136.9(2) no
C10 C9 N2 C11 43.0(3) no
C7 N1 N2 C9 6.8(2) no
C1 N1 N2 C9 169.51(15) no
C7 N1 N2 C11 140.4(2) no
C1 N1 N2 C11 -56.9(2) no

loop_
_cod_related_entry_id
_cod_related_entry_database
_cod_related_entry_code
1 ChemSpider 89318
